data_1569019
loop_
_publ_author_name
'Lease, Nicholas'
'Spielvogel, Kyle D.'
'Davis, Jack V.'
'Tisdale, Jeremy T.'
'Klamborowski, Lisa M.'
'Cawkwell, M. J.'
'Manner, Virginia W.'

_publ_section_title
;
 Halogenated PETN derivatives: interplay between physical and chemical
 factors in explosive sensitivity.
;
_journal_issue 25
_journal_name_full 'Chemical science'
_journal_page_first 7044
_journal_page_last 7056
_journal_paper_doi 10.1039/d3sc01627g
_journal_volume 14
_journal_year 2023
_chemical_formula_moiety '2(C2.5 H4 Br N O3)'
_chemical_formula_sum 'C5 H8 Br2 N2 O6'
_chemical_formula_weight 351.95
_space_group_crystal_system monoclinic
_space_group_IT_number 5
_space_group_name_Hall 'C 2y'
_space_group_name_H-M_alt 'C 1 2 1'
_atom_sites_solution_hydrogens geom
_atom_sites_solution_primary dual
_audit_creation_date 2022-11-15
_audit_creation_method
;
Olex2 1.5
(compiled 2022.04.07 svn.rca3783a0 for OlexSys, GUI svn.r6498)
;
_audit_update_record
;
2023-03-27 deposited with the CCDC.	2023-05-03 downloaded from the CCDC.
;
_cell_angle_alpha 90
_cell_angle_beta 120.534(2)
_cell_angle_gamma 90
_cell_formula_units_Z 4
_cell_length_a 14.8421(4)
_cell_length_b 6.7381(2)
_cell_length_c 12.6407(6)
_cell_measurement_reflns_used 4588
_cell_measurement_temperature 305.00
_cell_measurement_theta_max 70.00
_cell_measurement_theta_min 4.060
_cell_volume 1088.86(7)
_computing_molecular_graphics 'Olex2 1.5 (Dolomanov et al., 2009)'
_computing_publication_material 'Olex2 1.5 (Dolomanov et al., 2009)'
_computing_structure_refinement 'SHELXL 2018/3 (Sheldrick, 2015)'
_computing_structure_solution 'SHELXT 2018/2 (Sheldrick, 2018)'
_diffrn_ambient_temperature 305.00
_diffrn_measured_fraction_theta_full 0.987
_diffrn_measured_fraction_theta_max 0.987
_diffrn_measurement_device_type 'Bruker D8 Venture Duo'
_diffrn_measurement_method 'Phi and Omega scans'
_diffrn_radiation_type CuK\a
_diffrn_radiation_wavelength 1.54178
_diffrn_reflns_av_R_equivalents 0.0809
_diffrn_reflns_av_unetI/netI 0.0516
_diffrn_reflns_Laue_measured_fraction_full 0.987
_diffrn_reflns_Laue_measured_fraction_max 0.987
_diffrn_reflns_limit_h_max 17
_diffrn_reflns_limit_h_min -15
_diffrn_reflns_limit_k_max 8
_diffrn_reflns_limit_k_min -8
_diffrn_reflns_limit_l_max 15
_diffrn_reflns_limit_l_min -14
_diffrn_reflns_number 11399
_diffrn_reflns_point_group_measured_fraction_full 0.985
_diffrn_reflns_point_group_measured_fraction_max 0.985
_diffrn_reflns_theta_full 67.679
_diffrn_reflns_theta_max 68.079
_diffrn_reflns_theta_min 4.060
_exptl_absorpt_coefficient_mu 9.634
_exptl_absorpt_correction_T_max 0.7538
_exptl_absorpt_correction_T_min 0.5176
_exptl_absorpt_correction_type multi-scan
_exptl_absorpt_process_details
;
SADABS-2016/2 (Bruker,2016/2) was used for absorption correction.
wR2(int) was 0.1632 before and 0.1015 after correction.
The Ratio of minimum to maximum transmission is 0.6867.
The \l/2 correction factor is 0.00150.
;
_exptl_crystal_colour colourless
_exptl_crystal_density_diffrn 2.147
_exptl_crystal_description plate-like
_exptl_crystal_F_000 680
_exptl_crystal_recrystallization_method 'Re-crystallisation from solvent: Ethanol'
_exptl_crystal_size_max 0.051
_exptl_crystal_size_mid 0.046
_exptl_crystal_size_min 0.043
_refine_diff_density_max 0.527
_refine_diff_density_min -0.555
_refine_diff_density_rms 0.102
_refine_ls_abs_structure_details
;
 Flack x determined using 703 quotients [(I+)-(I-)]/[(I+)+(I-)]
 (Parsons, Flack and Wagner, Acta Cryst. B69 (2013) 249-259).
;
_refine_ls_abs_structure_Flack 0.12(3)
_refine_ls_extinction_coef 0.0010(2)
_refine_ls_extinction_expression Fc^*^=kFc[1+0.001xFc^2^\l^3^/sin(2\q)]^-1/4^
_refine_ls_extinction_method 'SHELXL-2018/3 (Sheldrick 2018)'
_refine_ls_goodness_of_fit_ref 1.132
_refine_ls_hydrogen_treatment constr
_refine_ls_matrix_type full
_refine_ls_number_parameters 138
_refine_ls_number_reflns 1960
_refine_ls_number_restraints 1
_refine_ls_restrained_S_all 1.132
_refine_ls_R_factor_all 0.0469
_refine_ls_R_factor_gt 0.0408
_refine_ls_shift/su_max 0.000
_refine_ls_shift/su_mean 0.000
_refine_ls_structure_factor_coef Fsqd
_refine_ls_weighting_details 'w=1/[\s^2^(Fo^2^)+(0.0407P)^2^+1.4224P] where P=(Fo^2^+2Fc^2^)/3'
_refine_ls_weighting_scheme calc
_refine_ls_wR_factor_gt 0.0952
_refine_ls_wR_factor_ref 0.0980
_reflns_Friedel_coverage 0.828
_reflns_Friedel_fraction_full 0.982
_reflns_Friedel_fraction_max 0.982
_reflns_number_gt 1730
_reflns_number_total 1960
_reflns_threshold_expression 'I > 2\s(I)'
_cod_data_source_file d3sc01627g2.cif
_cod_data_source_block cu_petn_br_2_0ma
_cod_depositor_comments 'Adding full bibliography for 1569019--1569028.cif.'
_cod_database_code 1569019
_shelx_shelxl_version_number 2018/3
_shelx_space_group_comment
;
The symmetry employed for this shelxl refinement is uniquely defined
by the following loop, which should always be used as a source of
symmetry information in preference to the above space-group names.
They are only intended as comments.
;
_shelx_estimated_absorpt_t_max 0.682
_shelx_estimated_absorpt_t_min 0.639
_olex2_refinement_description
;
1. Fixed Uiso
 At 1.2 times of:
  All C(H,H) groups
2.a Secondary CH2 refined with riding coordinates:
 C1A(H1AA,H1AB), C1(H1A,H1B), C2(H2A,H2B), C2A(H2AA,H2AB)
;
_olex2_submission_special_instructions 'No special instructions were received'

loop_
_space_group_symop_operation_xyz
'x, y, z'
'-x, y, -z'
'x+1/2, y+1/2, z'
'-x+1/2, y+1/2, -z'

loop_
_atom_site_label
_atom_site_type_symbol
_atom_site_fract_x
_atom_site_fract_y
_atom_site_fract_z
_atom_site_U_iso_or_equiv
_atom_site_adp_type
_atom_site_occupancy
_atom_site_site_symmetry_order
_atom_site_calc_flag
_atom_site_refinement_flags_posn
_atom_site_refinement_flags_adp
_atom_site_refinement_flags_occupancy
_atom_site_disorder_assembly
_atom_site_disorder_group
Br1 Br 0.58795(8) 0.26592(15) 0.18304(10) 0.0519(4) Uani 1 1 d . . . . .
Br1A Br 0.36285(9) -0.06355(15) 0.34019(11) 0.0601(4) Uani 1 1 d . . . . .
O1A O 0.5668(5) 0.5072(10) 0.4288(6) 0.0465(17) Uani 1 1 d . . . . .
O1 O 0.6066(5) 0.8401(10) -0.0072(6) 0.0458(16) Uani 1 1 d . . . . .
O3 O 0.7601(6) 0.9278(13) 0.1533(7) 0.065(2) Uani 1 1 d . . . . .
O3A O 0.7328(6) 0.6008(14) 0.5290(8) 0.064(2) Uani 1 1 d . . . . .
O2A O 0.6217(7) 0.7287(12) 0.3521(7) 0.074(3) Uani 1 1 d . . . . .
N1 N 0.6988(6) 0.9526(13) 0.0475(9) 0.048(2) Uani 1 1 d . . . . .
N1A N 0.6479(7) 0.6211(13) 0.4391(8) 0.047(2) Uani 1 1 d . . . . .
C3A C 0.500000 0.251(2) 0.500000 0.033(2) Uani 1 2 d S T P . .
O2 O 0.7031(7) 1.0621(13) -0.0237(9) 0.075(3) Uani 1 1 d . . . . .
C1A C 0.5962(7) 0.3769(13) 0.5335(8) 0.038(2) Uani 1 1 d . . . . .
H1AA H 0.615987 0.454150 0.606893 0.045 Uiso 1 1 calc R U . . .
H1AB H 0.654629 0.293267 0.548283 0.045 Uiso 1 1 calc R U . . .
C1 C 0.5977(7) 0.7106(12) 0.0772(8) 0.037(2) Uani 1 1 d . . . . .
H1A H 0.590177 0.787121 0.137264 0.045 Uiso 1 1 calc R U . . .
H1B H 0.659332 0.627483 0.120135 0.045 Uiso 1 1 calc R U . . .
C2 C 0.4777(7) 0.4554(15) 0.0849(8) 0.040(2) Uani 1 1 d . . . . .
H2A H 0.412742 0.383729 0.035307 0.048 Uiso 1 1 calc R U . . .
H2B H 0.468040 0.542386 0.139538 0.048 Uiso 1 1 calc R U . . .
C3 C 0.500000 0.583(2) 0.000000 0.040(3) Uani 1 2 d S T P . .
C2A C 0.4760(7) 0.1240(16) 0.3873(8) 0.043(2) Uani 1 1 d . . . . .
H2AA H 0.538577 0.051676 0.404898 0.051 Uiso 1 1 calc R U . . .
H2AB H 0.458162 0.211443 0.318392 0.051 Uiso 1 1 calc R U . . .

loop_
_atom_site_aniso_label
_atom_site_aniso_U_11
_atom_site_aniso_U_22
_atom_site_aniso_U_33
_atom_site_aniso_U_23
_atom_site_aniso_U_13
_atom_site_aniso_U_12
Br1 0.0515(6) 0.0427(6) 0.0609(7) 0.0105(5) 0.0282(5) 0.0044(5)
Br1A 0.0578(7) 0.0454(6) 0.0656(7) -0.0050(5) 0.0230(6) -0.0164(5)
O1A 0.040(4) 0.050(4) 0.053(4) 0.006(3) 0.026(3) -0.012(3)
O1 0.037(4) 0.044(4) 0.054(4) 0.005(3) 0.021(3) -0.007(3)
O3 0.045(4) 0.059(5) 0.066(5) -0.008(4) 0.010(4) -0.021(4)
O3A 0.043(5) 0.063(5) 0.082(6) 0.007(5) 0.028(4) -0.015(4)
O2A 0.102(7) 0.057(6) 0.070(5) -0.002(4) 0.050(5) -0.032(5)
N1 0.036(4) 0.039(4) 0.070(6) -0.003(5) 0.028(4) -0.008(4)
N1A 0.048(6) 0.040(4) 0.064(5) -0.012(4) 0.037(5) -0.015(4)
C3A 0.030(6) 0.032(6) 0.046(6) 0.000 0.026(5) 0.000
O2 0.077(6) 0.064(5) 0.104(7) 0.009(5) 0.061(6) -0.019(4)
C1A 0.033(5) 0.032(5) 0.046(5) 0.003(4) 0.019(4) -0.001(4)
C1 0.037(5) 0.029(5) 0.040(5) 0.004(3) 0.015(4) -0.009(3)
C2 0.037(5) 0.041(5) 0.050(5) 0.000(4) 0.027(4) -0.002(4)
C3 0.031(7) 0.045(7) 0.044(7) 0.000 0.020(6) 0.000
C2A 0.037(5) 0.045(5) 0.047(5) -0.002(5) 0.022(4) -0.005(4)

loop_
_atom_type_symbol
_atom_type_description
_atom_type_scat_dispersion_real
_atom_type_scat_dispersion_imag
_atom_type_scat_source
C C 0.0181 0.0091 'International Tables Vol C Tables 4.2.6.8 and 6.1.1.4'
H H 0.0000 0.0000 'International Tables Vol C Tables 4.2.6.8 and 6.1.1.4'
Br Br -0.6763 1.2805 'International Tables Vol C Tables 4.2.6.8 and 6.1.1.4'
N N 0.0311 0.0180 'International Tables Vol C Tables 4.2.6.8 and 6.1.1.4'
O O 0.0492 0.0322 'International Tables Vol C Tables 4.2.6.8 and 6.1.1.4'

loop_
_geom_angle_atom_site_label_1
_geom_angle_atom_site_label_2
_geom_angle_atom_site_label_3
_geom_angle
_geom_angle_site_symmetry_1
_geom_angle_site_symmetry_3
_geom_angle_publ_flag
N1A O1A C1A 114.0(7) . . ?
N1 O1 C1 113.4(7) . . ?
O3 N1 O1 118.6(8) . . ?
O3 N1 O2 129.3(9) . . ?
O2 N1 O1 112.1(8) . . ?
O3A N1A O1A 118.2(9) . . ?
O3A N1A O2A 129.0(9) . . ?
O2A N1A O1A 112.8(8) . . ?
C1A C3A C1A 112.4(11) 2_656 . ?
C1A C3A C2A 107.9(5) . 2_656 ?
C1A C3A C2A 108.1(5) 2_656 2_656 ?
C1A C3A C2A 108.1(5) . . ?
C1A C3A C2A 107.9(5) 2_656 . ?
C2A C3A C2A 112.5(11) . 2_656 ?
O1A C1A C3A 106.1(6) . . ?
O1A C1A H1AA 110.5 . . ?
O1A C1A H1AB 110.5 . . ?
C3A C1A H1AA 110.5 . . ?
C3A C1A H1AB 110.5 . . ?
H1AA C1A H1AB 108.7 . . ?
O1 C1 H1A 110.4 . . ?
O1 C1 H1B 110.4 . . ?
O1 C1 C3 106.4(6) . . ?
H1A C1 H1B 108.6 . . ?
C3 C1 H1A 110.4 . . ?
C3 C1 H1B 110.4 . . ?
Br1 C2 H2A 108.8 . . ?
Br1 C2 H2B 108.8 . . ?
H2A C2 H2B 107.7 . . ?
C3 C2 Br1 113.7(6) . . ?
C3 C2 H2A 108.8 . . ?
C3 C2 H2B 108.8 . . ?
C1 C3 C1 111.7(11) 2_655 . ?
C2 C3 C1 106.7(5) . 2_655 ?
C2 C3 C1 106.7(5) 2_655 . ?
C2 C3 C1 109.8(5) 2_655 2_655 ?
C2 C3 C1 109.8(5) . . ?
C2 C3 C2 112.1(11) . 2_655 ?
Br1A C2A H2AA 108.8 . . ?
Br1A C2A H2AB 108.8 . . ?
C3A C2A Br1A 113.8(6) . . ?
C3A C2A H2AA 108.8 . . ?
C3A C2A H2AB 108.8 . . ?
H2AA C2A H2AB 107.7 . . ?

loop_
_geom_bond_atom_site_label_1
_geom_bond_atom_site_label_2
_geom_bond_distance
_geom_bond_site_symmetry_2
_geom_bond_publ_flag
Br1 C2 1.946(9) . ?
Br1A C2A 1.938(10) . ?
O1A N1A 1.377(10) . ?
O1A C1A 1.458(11) . ?
O1 N1 1.400(10) . ?
O1 C1 1.436(10) . ?
O3 N1 1.186(11) . ?
O3A N1A 1.201(11) . ?
O2A N1A 1.205(11) . ?
N1 O2 1.192(11) . ?
C3A C1A 1.523(11) 2_656 ?
C3A C1A 1.523(11) . ?
C3A C2A 1.541(12) . ?
C3A C2A 1.541(12) 2_656 ?
C1A H1AA 0.9700 . ?
C1A H1AB 0.9700 . ?
C1 H1A 0.9700 . ?
C1 H1B 0.9700 . ?
C1 C3 1.536(11) . ?
C2 H2A 0.9700 . ?
C2 H2B 0.9700 . ?
C2 C3 1.535(12) . ?
C2A H2AA 0.9700 . ?
C2A H2AB 0.9700 . ?

loop_
_geom_torsion_atom_site_label_1
_geom_torsion_atom_site_label_2
_geom_torsion_atom_site_label_3
_geom_torsion_atom_site_label_4
_geom_torsion
_geom_torsion_site_symmetry_1
_geom_torsion_site_symmetry_2
_geom_torsion_site_symmetry_3
_geom_torsion_site_symmetry_4
_geom_torsion_publ_flag
Br1 C2 C3 C1 175.6(6) . . . 2_655 ?
Br1 C2 C3 C1 -63.1(10) . . . . ?
Br1 C2 C3 C2 55.3(4) . . . 2_655 ?
O1 C1 C3 C1 -55.6(5) . . . 2_655 ?
O1 C1 C3 C2 64.5(9) . . . 2_655 ?
O1 C1 C3 C2 -173.8(8) . . . . ?
N1 O1 C1 C3 -173.5(7) . . . . ?
N1A O1A C1A C3A -174.9(7) . . . . ?
C1A O1A N1A O3A 1.3(12) . . . . ?
C1A O1A N1A O2A -179.4(8) . . . . ?
C1A C3A C1A O1A -55.9(5) 2_656 . . . ?
C1A C3A C2A Br1A -63.4(9) 2_656 . . . ?
C1A C3A C2A Br1A 174.8(6) . . . . ?
C1 O1 N1 O3 2.2(12) . . . . ?
C1 O1 N1 O2 -178.3(8) . . . . ?
C2A C3A C1A O1A -174.9(8) 2_656 . . . ?
C2A C3A C1A O1A 63.2(9) . . . . ?
C2A C3A C2A Br1A 55.8(5) 2_656 . . . ?
